data_4327600
loop_
_publ_author_name
'Yann Bretonni\`ere'
'Marinella Mazzanti'
'Jacques P\'ecaut'
'Frank A. Dunand'
'Andr\'e E. Merbach'

_publ_section_title
;
 Solid-State and Solution Properties of the Lanthanide Complexes of a New
 Heptadentate Tripodal Ligand: A Route to Gadolinium Complexes with an
 Improved Relaxation Efficiency
;
_journal_name_full 'Inorganic Chemistry'
_journal_page_first 6737
_journal_page_last 6745
_journal_paper_doi 10.1021/ic010591+
_journal_volume 40
_journal_year 2001
_chemical_formula_sum 'C84 H112 La4 N16 O50'
_chemical_formula_weight 2701.54
_chemical_name_systematic
;
  ?
;
_space_group_IT_number 14
_symmetry_cell_setting monoclinic
_symmetry_space_group_name_Hall '-P 2ybc'
_symmetry_space_group_name_H-M 'P 1 21/c 1'
_atom_sites_solution_hydrogens geom
_atom_sites_solution_primary direct
_atom_sites_solution_secondary difmap
_audit_creation_method SHELXL-97
_cell_angle_alpha 90.00
_cell_angle_beta 101.010(9)
_cell_angle_gamma 90.00
_cell_formula_units_Z 2
_cell_length_a 14.4473(16)
_cell_length_b 15.020(3)
_cell_length_c 23.954(2)
_cell_measurement_temperature 193(2)
_cell_volume 5102.3(13)
_computing_cell_refinement 'Bruker SMART'
_computing_data_collection 'Bruker SMART'
_computing_data_reduction 'Bruker SHELXTL'
_computing_molecular_graphics 'Bruker SHELXTL'
_computing_publication_material 'Bruker SHELXTL'
_computing_structure_refinement 'SHELXL-97 (Sheldrick, 1997)'
_computing_structure_solution 'SHELXS-97 (Sheldrick, 1990)'
_diffrn_ambient_temperature 298(2)
_diffrn_measured_fraction_theta_full 0.886
_diffrn_measured_fraction_theta_max 0.886
_diffrn_measurement_device_type 'CCD area detector'
_diffrn_measurement_method 'phi and omega scans'
_diffrn_radiation_monochromator graphite
_diffrn_radiation_source 'fine-focus sealed tube'
_diffrn_radiation_type MoK\a
_diffrn_radiation_wavelength 0.71073
_diffrn_reflns_av_R_equivalents 0.0733
_diffrn_reflns_av_sigmaI/netI 0.1431
_diffrn_reflns_limit_h_max 11
_diffrn_reflns_limit_h_min -19
_diffrn_reflns_limit_k_max 19
_diffrn_reflns_limit_k_min -19
_diffrn_reflns_limit_l_max 31
_diffrn_reflns_limit_l_min -31
_diffrn_reflns_number 32612
_diffrn_reflns_theta_full 29.31
_diffrn_reflns_theta_max 29.31
_diffrn_reflns_theta_min 1.61
_exptl_absorpt_coefficient_mu 1.747
_exptl_absorpt_correction_type none
_exptl_crystal_density_diffrn 1.758
_exptl_crystal_F_000 2712
_exptl_crystal_size_max 0.15
_exptl_crystal_size_mid 0.15
_exptl_crystal_size_min 0.5
_refine_diff_density_max 1.937
_refine_diff_density_min -1.264
_refine_diff_density_rms 0.211
_refine_ls_extinction_method none
_refine_ls_goodness_of_fit_ref 0.961
_refine_ls_hydrogen_treatment mixed
_refine_ls_matrix_type full
_refine_ls_number_parameters 703
_refine_ls_number_reflns 12377
_refine_ls_number_restraints 0
_refine_ls_restrained_S_all 0.961
_refine_ls_R_factor_all 0.1034
_refine_ls_R_factor_gt 0.0497
_refine_ls_shift/su_max 0.001
_refine_ls_shift/su_mean 0.000
_refine_ls_structure_factor_coef Fsqd
_refine_ls_weighting_details 'calc w=1/[\s^2^(Fo^2^)+(0.0638P)^2^+0.0000P] where P=(Fo^2^+2Fc^2^)/3'
_refine_ls_weighting_scheme calc
_refine_ls_wR_factor_gt 0.1228
_refine_ls_wR_factor_ref 0.1399
_reflns_number_gt 7025
_reflns_number_total 12377
_reflns_threshold_expression >2sigma(I)
_cod_data_source_file ic0105912B_02.cif
_cod_data_source_block struc2
_cod_original_cell_volume 5102.3(11)
_cod_database_code 4327600

loop_
_symmetry_equiv_pos_as_xyz
'x, y, z'
'-x, y+1/2, -z+1/2'
'-x, -y, -z'
'x, -y-1/2, z-1/2'

loop_
_atom_site_label
_atom_site_type_symbol
_atom_site_fract_x
_atom_site_fract_y
_atom_site_fract_z
_atom_site_U_iso_or_equiv
_atom_site_adp_type
_atom_site_occupancy
_atom_site_symmetry_multiplicity
_atom_site_calc_flag
_atom_site_refinement_flags
La1 La 1.00388(3) 0.10535(2) 0.060446(17) 0.01783(11) Uani 1 1 d .
La2 La 0.57184(3) 0.28355(3) 0.083486(17) 0.01833(11) Uani 1 1 d .
O1 O 0.9524(3) -0.0306(3) 0.1025(2) 0.0272(11) Uani 1 1 d .
O2 O 0.9141(4) -0.1106(4) 0.1723(2) 0.0444(15) Uani 1 1 d .
O3 O 0.5526(4) 0.4082(4) 0.0083(3) 0.0541(17) Uani 1 1 d .
O4 O 0.5363(4) 0.2307(4) -0.0233(2) 0.0464(15) Uani 1 1 d .
O5 O 1.0855(3) 0.1594(3) -0.0176(2) 0.0256(11) Uani 1 1 d .
O11 O 0.8332(3) 0.1333(3) 0.0594(2) 0.0256(11) Uani 1 1 d .
O12 O 0.7071(3) 0.2196(3) 0.0487(2) 0.0266(11) Uani 1 1 d .
O21 O 1.0830(3) -0.0341(3) 0.03075(19) 0.0208(10) Uani 1 1 d .
O22 O 1.1508(3) -0.1614(3) 0.0651(2) 0.0311(12) Uani 1 1 d .
O31 O 0.3969(3) 0.2858(3) 0.0423(2) 0.0325(12) Uani 1 1 d .
O32 O 0.2551(4) 0.2320(3) 0.0043(3) 0.0453(15) Uani 1 1 d .
O41 O 0.4876(4) 0.4068(3) 0.1256(2) 0.0350(13) Uani 1 1 d .
O42 O 0.4158(4) 0.4713(3) 0.1871(2) 0.0338(13) Uani 1 1 d .
O51 O 0.6712(4) 0.4238(3) 0.1063(3) 0.0444(15) Uani 1 1 d .
O52 O 0.7697(5) 0.5140(4) 0.1633(4) 0.078(2) Uani 1 1 d .
N1 N 1.0135(4) 0.1047(4) 0.1721(2) 0.0225(13) Uani 1 1 d .
N2 N 0.9476(4) 0.2711(3) 0.0634(2) 0.0206(13) Uani 1 1 d .
N3 N 1.1805(4) 0.0606(4) 0.1144(2) 0.0208(12) Uani 1 1 d .
N4 N 1.1176(4) 0.2382(4) 0.1280(2) 0.0226(13) Uani 1 1 d .
N5 N 0.4709(4) 0.1273(4) 0.0659(3) 0.0256(14) Uani 1 1 d .
N6 N 0.5212(4) 0.2599(3) 0.1877(2) 0.0208(13) Uani 1 1 d .
N7 N 0.7290(4) 0.2843(4) 0.1698(2) 0.0240(13) Uani 1 1 d .
N8 N 0.6289(4) 0.1212(3) 0.1501(2) 0.0237(13) Uani 1 1 d .
C1 C 1.0775(5) 0.2541(4) 0.1783(3) 0.0257(16) Uani 1 1 d .
H1A H 1.0213 0.2903 0.1677 0.031 Uiso 1 1 calc R
H1B H 1.1224 0.2878 0.2055 0.031 Uiso 1 1 calc R
C2 C 1.0520(5) 0.1701(5) 0.2069(3) 0.0259(16) Uani 1 1 d .
C3 C 1.0611(5) 0.1637(6) 0.2660(3) 0.0361(19) Uani 1 1 d .
H3 H 1.0896 0.2091 0.2896 0.043 Uiso 1 1 calc R
C4 C 1.0274(6) 0.0896(5) 0.2882(3) 0.0350(19) Uani 1 1 d .
H4 H 1.0317 0.0849 0.3273 0.042 Uiso 1 1 calc R
C5 C 0.9867(5) 0.0212(5) 0.2530(3) 0.0331(19) Uani 1 1 d .
H5 H 0.9631 -0.0293 0.2678 0.040 Uiso 1 1 calc R
C6 C 0.9825(5) 0.0306(5) 0.1955(3) 0.0270(17) Uani 1 1 d .
C7 C 0.9456(5) -0.0428(5) 0.1533(3) 0.0258(16) Uani 1 1 d .
C11 C 1.1103(5) 0.3195(4) 0.0930(3) 0.0285(17) Uani 1 1 d .
H11A H 1.1444 0.3112 0.0623 0.034 Uiso 1 1 calc R
H11B H 1.1387 0.3690 0.1161 0.034 Uiso 1 1 calc R
C12 C 1.0082(5) 0.3407(5) 0.0686(3) 0.0244(16) Uani 1 1 d .
C13 C 0.9758(5) 0.4258(5) 0.0549(3) 0.0288(17) Uani 1 1 d .
H13 H 1.0184 0.4729 0.0593 0.035 Uiso 1 1 calc R
C14 C 0.8832(5) 0.4420(5) 0.0353(3) 0.0309(18) Uani 1 1 d .
H14 H 0.8621 0.4989 0.0241 0.037 Uiso 1 1 calc R
C15 C 0.8199(5) 0.3705(5) 0.0324(3) 0.0287(17) Uani 1 1 d .
H15 H 0.7554 0.3795 0.0206 0.034 Uiso 1 1 calc R
C16 C 0.8549(5) 0.2875(5) 0.0472(3) 0.0242(16) Uani 1 1 d .
C17 C 0.7926(5) 0.2084(4) 0.0512(3) 0.0216(15) Uani 1 1 d .
C21 C 1.2178(5) 0.2119(5) 0.1456(3) 0.0288(17) Uani 1 1 d .
H21A H 1.2433 0.2408 0.1814 0.035 Uiso 1 1 calc R
H21B H 1.2525 0.2340 0.1176 0.035 Uiso 1 1 calc R
C22 C 1.2350(5) 0.1137(5) 0.1524(3) 0.0252(16) Uani 1 1 d .
C23 C 1.3068(5) 0.0805(5) 0.1934(3) 0.0311(18) Uani 1 1 d .
H23 H 1.3413 0.1180 0.2206 0.037 Uiso 1 1 calc R
C24 C 1.3265(5) -0.0088(5) 0.1934(3) 0.0350(19) Uani 1 1 d .
H24 H 1.3756 -0.0326 0.2200 0.042 Uiso 1 1 calc R
C25 C 1.2732(5) -0.0628(5) 0.1536(3) 0.0280(17) Uani 1 1 d .
H25 H 1.2854 -0.1235 0.1530 0.034 Uiso 1 1 calc R
C26 C 1.2016(5) -0.0257(5) 0.1148(3) 0.0221(15) Uani 1 1 d .
C27 C 1.1418(5) -0.0799(4) 0.0673(3) 0.0209(15) Uani 1 1 d .
C31 C 0.6109(5) 0.0485(4) 0.1084(3) 0.0315(19) Uani 1 1 d .
H31A H 0.6255 -0.0080 0.1278 0.038 Uiso 1 1 calc R
H31B H 0.6519 0.0551 0.0810 0.038 Uiso 1 1 calc R
C32 C 0.5111(5) 0.0479(4) 0.0781(3) 0.0239(16) Uani 1 1 d .
C33 C 0.4599(6) -0.0298(5) 0.0617(3) 0.036(2) Uani 1 1 d .
H33 H 0.4887 -0.0848 0.0701 0.043 Uiso 1 1 calc R
C34 C 0.3701(6) -0.0264(5) 0.0342(3) 0.0326(19) Uani 1 1 d .
H34 H 0.3362 -0.0785 0.0242 0.039 Uiso 1 1 calc R
C35 C 0.3283(6) 0.0568(5) 0.0209(3) 0.0326(19) Uani 1 1 d .
H35 H 0.2666 0.0613 0.0010 0.039 Uiso 1 1 calc R
C36 C 0.3809(5) 0.1318(5) 0.0379(3) 0.0235(16) Uani 1 1 d .
C37 C 0.3399(5) 0.2233(5) 0.0268(3) 0.0295(17) Uani 1 1 d .
C41 C 0.5736(5) 0.1069(4) 0.1945(3) 0.0260(16) Uani 1 1 d .
H41A H 0.6096 0.0691 0.2236 0.031 Uiso 1 1 calc R
H41B H 0.5165 0.0750 0.1780 0.031 Uiso 1 1 calc R
C42 C 0.5468(5) 0.1895(4) 0.2220(3) 0.0211(15) Uani 1 1 d .
C43 C 0.5403(5) 0.1888(5) 0.2781(3) 0.0278(17) Uani 1 1 d .
H43 H 0.5599 0.1393 0.3005 0.033 Uiso 1 1 calc R
C44 C 0.5048(6) 0.2617(5) 0.3010(4) 0.039(2) Uani 1 1 d .
H44 H 0.5001 0.2627 0.3392 0.047 Uiso 1 1 calc R
C45 C 0.4756(5) 0.3353(5) 0.2656(3) 0.0270(17) Uani 1 1 d .
H45 H 0.4497 0.3854 0.2794 0.032 Uiso 1 1 calc R
C46 C 0.4864(5) 0.3306(4) 0.2103(3) 0.0210(15) Uani 1 1 d .
C47 C 0.4602(5) 0.4095(4) 0.1707(3) 0.0235(16) Uani 1 1 d .
C51 C 0.7312(5) 0.1241(4) 0.1759(3) 0.0288(18) Uani 1 1 d .
H51A H 0.7448 0.0787 0.2051 0.035 Uiso 1 1 calc R
H51B H 0.7677 0.1107 0.1469 0.035 Uiso 1 1 calc R
C52 C 0.7607(5) 0.2122(5) 0.2014(3) 0.0255(16) Uani 1 1 d .
C53 C 0.8227(5) 0.2185(6) 0.2546(3) 0.040(2) Uani 1 1 d .
H53 H 0.8403 0.1676 0.2761 0.048 Uiso 1 1 calc R
C54 C 0.8571(6) 0.3008(7) 0.2742(4) 0.054(3) Uani 1 1 d .
H54 H 0.8980 0.3074 0.3089 0.065 Uiso 1 1 calc R
C55 C 0.8272(6) 0.3742(6) 0.2388(4) 0.048(2) Uani 1 1 d .
H55 H 0.8498 0.4309 0.2496 0.058 Uiso 1 1 calc R
C56 C 0.7648(5) 0.3628(5) 0.1886(3) 0.0336(19) Uani 1 1 d .
C57 C 0.7324(6) 0.4408(6) 0.1495(4) 0.046(2) Uani 1 1 d .
O61 O 0.6745(4) 0.2605(3) 0.9129(2) 0.0373(13) Uani 1 1 d .
O62 O 0.6751(4) 0.5504(3) 0.9970(2) 0.0385(14) Uani 1 1 d .
O63 O 0.6925(4) 0.4459(3) 0.9056(2) 0.0385(13) Uani 1 1 d .
O64 O 0.5485(4) 0.9184(4) 0.6020(2) 0.0511(16) Uani 1 1 d .
O65 O 0.7577(4) 0.5593(4) 0.7843(3) 0.0539(17) Uani 1 1 d .
O66 O 0.8574(4) 0.4410(4) 0.8648(3) 0.0543(17) Uani 1 1 d .
O67 O 0.7368(5) 0.6549(5) 0.6837(3) 0.069(2) Uani 1 1 d .
O68 O 0.1914(6) 0.3642(5) 0.9126(3) 0.090(3) Uani 1 1 d .
O69 O 0.9974(8) 0.3247(6) 0.9156(4) 0.127(4) Uani 1 1 d .
O70 O 0.6342(6) 0.7548(6) 0.6008(4) 0.018(2) Uani 0.50 1 d P
O71 O 0.6773(16) 0.8486(15) 0.6758(11) 0.157(9) Uani 0.50 1 d P

loop_
_atom_site_aniso_label
_atom_site_aniso_U_11
_atom_site_aniso_U_22
_atom_site_aniso_U_33
_atom_site_aniso_U_23
_atom_site_aniso_U_13
_atom_site_aniso_U_12
La1 0.0168(2) 0.01380(19) 0.0216(2) -0.00257(17) 0.00048(15) 0.00096(16)
La2 0.0183(2) 0.0140(2) 0.0224(2) -0.00089(17) 0.00311(16) 0.00128(16)
O1 0.033(3) 0.018(3) 0.030(3) -0.006(2) 0.005(2) -0.003(2)
O2 0.056(4) 0.033(3) 0.045(4) 0.002(3) 0.013(3) -0.011(3)
O3 0.074(5) 0.029(3) 0.063(4) 0.005(3) 0.020(4) -0.001(3)
O4 0.043(4) 0.052(4) 0.045(4) -0.005(3) 0.010(3) 0.007(3)
O5 0.023(3) 0.022(3) 0.032(3) 0.000(2) 0.006(2) -0.005(2)
O11 0.018(3) 0.018(3) 0.042(3) 0.000(2) 0.009(2) 0.003(2)
O12 0.021(3) 0.024(3) 0.036(3) 0.003(2) 0.007(2) 0.006(2)
O21 0.015(2) 0.021(3) 0.024(3) -0.002(2) -0.004(2) 0.0046(19)
O22 0.037(3) 0.014(3) 0.039(3) -0.005(2) 0.001(2) 0.006(2)
O31 0.023(3) 0.025(3) 0.048(3) 0.001(3) 0.004(2) -0.001(2)
O32 0.024(3) 0.028(3) 0.078(5) 0.008(3) -0.004(3) -0.007(2)
O41 0.063(4) 0.016(3) 0.032(3) 0.007(2) 0.023(3) 0.013(2)
O42 0.053(4) 0.022(3) 0.031(3) 0.001(2) 0.018(3) 0.015(2)
O51 0.034(3) 0.016(3) 0.076(5) 0.007(3) -0.005(3) -0.001(2)
O52 0.069(5) 0.021(3) 0.134(7) -0.010(4) -0.006(4) -0.016(3)
N1 0.025(3) 0.020(3) 0.021(3) -0.005(3) 0.000(2) 0.002(3)
N2 0.018(3) 0.011(3) 0.029(3) -0.003(2) -0.003(3) -0.003(2)
N3 0.020(3) 0.016(3) 0.024(3) 0.001(2) -0.001(2) 0.001(2)
N4 0.022(3) 0.017(3) 0.027(3) -0.001(2) 0.001(3) -0.002(2)
N5 0.036(4) 0.012(3) 0.032(4) 0.001(3) 0.014(3) -0.002(3)
N6 0.020(3) 0.016(3) 0.026(3) 0.001(2) 0.004(3) -0.002(2)
N7 0.020(3) 0.023(3) 0.028(3) -0.004(3) 0.002(3) -0.002(3)
N8 0.029(4) 0.015(3) 0.027(3) 0.000(3) 0.006(3) 0.003(2)
C1 0.028(4) 0.020(4) 0.027(4) -0.007(3) 0.001(3) -0.002(3)
C2 0.020(4) 0.025(4) 0.030(4) -0.001(3) -0.001(3) 0.005(3)
C3 0.034(5) 0.048(5) 0.027(4) -0.007(4) 0.005(4) 0.005(4)
C4 0.041(5) 0.044(5) 0.021(4) 0.002(4) 0.008(4) 0.009(4)
C5 0.038(5) 0.037(5) 0.026(4) 0.006(4) 0.010(4) 0.009(4)
C6 0.027(4) 0.024(4) 0.031(4) 0.002(3) 0.007(3) 0.008(3)
C7 0.024(4) 0.021(4) 0.032(4) 0.001(3) 0.003(3) -0.002(3)
C11 0.027(4) 0.015(4) 0.044(5) -0.005(3) 0.010(4) -0.005(3)
C12 0.013(4) 0.032(4) 0.028(4) -0.003(3) 0.004(3) 0.002(3)
C13 0.033(5) 0.015(4) 0.039(5) -0.007(3) 0.009(4) -0.007(3)
C14 0.032(5) 0.017(4) 0.043(5) 0.003(3) 0.005(4) 0.006(3)
C15 0.023(4) 0.025(4) 0.039(5) 0.005(3) 0.009(3) 0.008(3)
C16 0.023(4) 0.025(4) 0.024(4) -0.006(3) 0.003(3) 0.005(3)
C17 0.020(4) 0.021(4) 0.023(4) -0.001(3) 0.001(3) 0.004(3)
C21 0.022(4) 0.021(4) 0.039(5) -0.006(3) -0.003(3) 0.001(3)
C22 0.023(4) 0.023(4) 0.029(4) -0.005(3) 0.003(3) -0.002(3)
C23 0.023(4) 0.032(4) 0.032(4) -0.003(3) -0.010(3) 0.001(3)
C24 0.029(4) 0.036(5) 0.034(5) 0.001(4) -0.010(4) 0.006(4)
C25 0.031(4) 0.027(4) 0.024(4) 0.006(3) 0.000(3) 0.006(3)
C26 0.017(4) 0.026(4) 0.023(4) 0.003(3) 0.002(3) 0.001(3)
C27 0.018(4) 0.023(4) 0.022(4) -0.002(3) 0.006(3) 0.000(3)
C31 0.054(5) 0.009(3) 0.037(4) 0.001(3) 0.023(4) 0.006(3)
C32 0.034(4) 0.016(4) 0.024(4) 0.002(3) 0.010(3) -0.001(3)
C33 0.058(6) 0.012(4) 0.043(5) -0.006(3) 0.026(4) -0.005(4)
C34 0.046(5) 0.024(4) 0.028(4) -0.003(3) 0.009(4) -0.009(4)
C35 0.035(5) 0.033(5) 0.035(4) -0.003(4) 0.018(4) -0.013(4)
C36 0.027(4) 0.021(4) 0.024(4) -0.003(3) 0.008(3) -0.007(3)
C37 0.028(4) 0.019(4) 0.043(5) 0.000(4) 0.012(4) -0.005(3)
C41 0.032(4) 0.022(4) 0.027(4) 0.007(3) 0.012(3) 0.001(3)
C42 0.022(4) 0.019(4) 0.023(4) -0.001(3) 0.004(3) -0.006(3)
C43 0.036(5) 0.021(4) 0.027(4) 0.003(3) 0.008(3) 0.006(3)
C44 0.052(6) 0.030(5) 0.035(5) 0.005(4) 0.009(4) 0.005(4)
C45 0.036(5) 0.016(4) 0.029(4) -0.004(3) 0.008(3) 0.001(3)
C46 0.020(4) 0.015(3) 0.028(4) 0.001(3) 0.003(3) 0.001(3)
C47 0.028(4) 0.018(4) 0.025(4) 0.002(3) 0.006(3) 0.004(3)
C51 0.029(4) 0.019(4) 0.040(5) 0.012(3) 0.012(4) 0.014(3)
C52 0.022(4) 0.030(4) 0.025(4) 0.004(3) 0.005(3) 0.001(3)
C53 0.029(5) 0.048(5) 0.039(5) 0.006(4) -0.005(4) 0.007(4)
C54 0.032(5) 0.084(8) 0.042(5) -0.011(5) -0.004(4) -0.016(5)
C55 0.036(5) 0.057(6) 0.048(6) -0.017(5) 0.000(4) -0.018(4)
C56 0.027(4) 0.027(4) 0.046(5) -0.009(4) 0.005(4) -0.004(3)
C57 0.031(5) 0.028(5) 0.076(7) -0.007(5) 0.005(5) -0.001(4)
O61 0.045(4) 0.030(3) 0.038(3) -0.003(2) 0.011(3) 0.001(2)
O62 0.037(3) 0.024(3) 0.052(4) -0.003(3) 0.003(3) 0.005(2)
O63 0.045(4) 0.029(3) 0.043(3) 0.006(3) 0.013(3) 0.007(3)
O64 0.057(4) 0.046(4) 0.048(4) -0.003(3) 0.002(3) 0.013(3)
O65 0.056(4) 0.054(4) 0.057(4) -0.004(3) 0.022(3) -0.011(3)
O66 0.044(4) 0.062(4) 0.057(4) -0.001(3) 0.012(3) -0.008(3)
O67 0.062(5) 0.070(5) 0.078(5) 0.017(4) 0.025(4) 0.019(4)
O68 0.128(7) 0.076(5) 0.051(4) -0.003(4) -0.025(4) 0.052(5)
O69 0.201(10) 0.076(6) 0.133(8) 0.068(6) 0.106(8) 0.071(6)
O70 0.010(5) 0.025(5) 0.019(5) 0.005(4) 0.005(4) 0.006(4)
O71 0.145(19) 0.133(19) 0.19(2) -0.041(18) 0.024(17) -0.044(15)

loop_
_atom_type_symbol
_atom_type_description
_atom_type_scat_dispersion_real
_atom_type_scat_dispersion_imag
_atom_type_scat_source
C C 0.0033 0.0016 'International Tables Vol C Tables 4.2.6.8 and 6.1.1.4'
H H 0.0000 0.0000 'International Tables Vol C Tables 4.2.6.8 and 6.1.1.4'
N N 0.0061 0.0033 'International Tables Vol C Tables 4.2.6.8 and 6.1.1.4'
O O 0.0106 0.0060 'International Tables Vol C Tables 4.2.6.8 and 6.1.1.4'
La La -0.2871 2.4523 'International Tables Vol C Tables 4.2.6.8 and 6.1.1.4'

loop_
_geom_angle_atom_site_label_1
_geom_angle_atom_site_label_2
_geom_angle_atom_site_label_3
_geom_angle
_geom_angle_site_symmetry_1
_geom_angle_site_symmetry_3
O1 La1 O11 76.58(15) . .
O1 La1 O5 142.34(15) . .
O11 La1 O5 122.56(15) . .
O1 La1 O21 82.17(15) . 3_755
O11 La1 O21 74.76(15) . 3_755
O5 La1 O21 73.90(14) . 3_755
O1 La1 O21 67.57(15) . .
O11 La1 O21 129.02(14) . .
O5 La1 O21 76.13(14) . .
O21 La1 O21 65.71(16) 3_755 .
O1 La1 N2 131.22(16) . .
O11 La1 N2 62.00(16) . .
O5 La1 N2 84.57(16) . .
O21 La1 N2 108.54(15) 3_755 .
O21 La1 N2 160.69(16) . .
O1 La1 N1 62.92(16) . .
O11 La1 N1 82.64(16) . .
O5 La1 N1 143.65(16) . .
O21 La1 N1 142.04(16) 3_755 .
O21 La1 N1 109.78(15) . .
N2 La1 N1 86.18(17) . .
O1 La1 N3 85.96(16) . .
O11 La1 N3 151.99(16) . .
O5 La1 N3 84.42(16) . .
O21 La1 N3 124.78(15) 3_755 .
O21 La1 N3 59.93(15) . .
N2 La1 N3 119.34(16) . .
N1 La1 N3 69.87(16) . .
O1 La1 N4 122.11(16) . .
O11 La1 N4 110.21(15) . .
O5 La1 N4 84.04(15) . .
O21 La1 N4 155.67(15) 3_755 .
O21 La1 N4 119.20(15) . .
N2 La1 N4 58.22(16) . .
N1 La1 N4 61.39(16) . .
N3 La1 N4 61.37(16) . .
O12 La2 O41 153.43(16) . .
O12 La2 O31 132.16(16) . .
O41 La2 O31 67.98(17) . .
O12 La2 O51 86.79(17) . .
O41 La2 O51 66.65(18) . .
O31 La2 O51 123.50(16) . .
O12 La2 O3 91.92(17) . .
O41 La2 O3 75.55(17) . .
O31 La2 O3 75.61(18) . .
O51 La2 O3 61.97(19) . .
O12 La2 O4 64.75(17) . .
O41 La2 O4 126.06(17) . .
O31 La2 O4 68.32(17) . .
O51 La2 O4 117.03(19) . .
O3 La2 O4 64.22(18) . .
O12 La2 N5 92.70(16) . .
O41 La2 N5 113.83(17) . .
O31 La2 N5 59.42(17) . .
O51 La2 N5 176.07(19) . .
O3 La2 N5 121.95(19) . .
O4 La2 N5 66.10(17) . .
O12 La2 N6 128.47(16) . .
O41 La2 N6 60.10(15) . .
O31 La2 N6 86.37(16) . .
O51 La2 N6 98.53(18) . .
O3 La2 N6 135.65(17) . .
O4 La2 N6 143.63(17) . .
N5 La2 N6 78.73(16) . .
O12 La2 N7 70.31(16) . .
O41 La2 N7 95.04(17) . .
O31 La2 N7 155.23(17) . .
O51 La2 N7 59.18(17) . .
O3 La2 N7 118.91(19) . .
O4 La2 N7 135.05(16) . .
N5 La2 N7 117.00(18) . .
N6 La2 N7 69.22(16) . .
O12 La2 N8 72.66(15) . .
O41 La2 N8 119.78(15) . .
O31 La2 N8 112.19(16) . .
O51 La2 N8 118.71(17) . .
O3 La2 N8 164.26(17) . .
O4 La2 N8 105.02(17) . .
N5 La2 N8 57.49(17) . .
N6 La2 N8 59.86(15) . .
N7 La2 N8 59.53(17) . .
C7 O1 La1 127.3(4) . .
C17 O11 La1 125.3(4) . .
C17 O12 La2 152.4(4) . .
C27 O21 La1 120.7(4) . 3_755
C27 O21 La1 121.3(4) . .
La1 O21 La1 114.29(16) 3_755 .
C37 O31 La2 130.8(5) . .
C47 O41 La2 129.8(4) . .
C57 O51 La2 128.7(5) . .
C2 N1 C6 118.2(6) . .
C2 N1 La1 124.2(5) . .
C6 N1 La1 117.4(4) . .
C16 N2 C12 118.5(6) . .
C16 N2 La1 117.5(4) . .
C12 N2 La1 122.5(4) . .
C26 N3 C22 118.0(6) . .
C26 N3 La1 116.0(4) . .
C22 N3 La1 123.4(4) . .
C1 N4 C11 109.9(5) . .
C1 N4 C21 109.3(6) . .
C11 N4 C21 110.1(5) . .
C1 N4 La1 107.7(4) . .
C11 N4 La1 106.5(4) . .
C21 N4 La1 113.3(4) . .
C32 N5 C36 119.5(6) . .
C32 N5 La2 122.2(5) . .
C36 N5 La2 117.8(4) . .
C46 N6 C42 117.4(6) . .
C46 N6 La2 116.8(4) . .
C42 N6 La2 124.3(4) . .
C56 N7 C52 116.8(6) . .
C56 N7 La2 117.9(5) . .
C52 N7 La2 123.9(4) . .
C41 N8 C31 109.5(5) . .
C41 N8 C51 109.7(6) . .
C31 N8 C51 109.7(5) . .
C41 N8 La2 112.4(4) . .
C31 N8 La2 104.7(4) . .
C51 N8 La2 110.7(4) . .
N4 C1 C2 114.2(6) . .
N1 C2 C3 121.9(7) . .
N1 C2 C1 115.9(6) . .
C3 C2 C1 122.0(7) . .
C4 C3 C2 118.6(7) . .
C3 C4 C5 120.6(7) . .
C6 C5 C4 117.8(7) . .
N1 C6 C5 122.8(7) . .
N1 C6 C7 114.9(6) . .
C5 C6 C7 122.3(7) . .
O2 C7 O1 125.4(7) . .
O2 C7 C6 117.4(7) . .
O1 C7 C6 117.2(6) . .
N4 C11 C12 110.7(5) . .
N2 C12 C13 120.6(6) . .
N2 C12 C11 116.0(6) . .
C13 C12 C11 123.3(6) . .
C14 C13 C12 121.2(7) . .
C13 C14 C15 118.1(7) . .
C16 C15 C14 118.7(7) . .
N2 C16 C15 122.7(7) . .
N2 C16 C17 114.4(6) . .
C15 C16 C17 122.7(6) . .
O12 C17 O11 123.8(6) . .
O12 C17 C16 119.6(6) . .
O11 C17 C16 116.5(6) . .
N4 C21 C22 115.2(6) . .
N3 C22 C23 122.1(7) . .
N3 C22 C21 116.5(6) . .
C23 C22 C21 121.3(6) . .
C24 C23 C22 118.7(7) . .
C25 C24 C23 119.4(7) . .
C24 C25 C26 118.9(7) . .
N3 C26 C25 122.9(7) . .
N3 C26 C27 114.6(6) . .
C25 C26 C27 122.5(6) . .
O22 C27 O21 124.1(6) . .
O22 C27 C26 120.7(6) . .
O21 C27 C26 115.2(6) . .
N8 C31 C32 111.4(6) . .
N5 C32 C33 120.0(7) . .
N5 C32 C31 116.3(6) . .
C33 C32 C31 123.6(7) . .
C34 C33 C32 121.2(7) . .
C33 C34 C35 118.8(7) . .
C36 C35 C34 118.3(7) . .
N5 C36 C35 122.1(7) . .
N5 C36 C37 116.4(6) . .
C35 C36 C37 121.4(7) . .
O32 C37 O31 125.7(7) . .
O32 C37 C36 119.6(6) . .
O31 C37 C36 114.7(7) . .
N8 C41 C42 115.0(5) . .
N6 C42 C43 122.9(6) . .
N6 C42 C41 116.7(6) . .
C43 C42 C41 120.1(6) . .
C42 C43 C44 119.4(7) . .
C43 C44 C45 118.6(7) . .
C46 C45 C44 117.9(7) . .
N6 C46 C45 123.8(6) . .
N6 C46 C47 115.9(6) . .
C45 C46 C47 120.3(6) . .
O41 C47 O42 125.8(6) . .
O41 C47 C46 116.2(6) . .
O42 C47 C46 118.0(6) . .
C52 C51 N8 112.4(5) . .
N7 C52 C53 122.7(7) . .
N7 C52 C51 116.3(6) . .
C53 C52 C51 120.8(7) . .
C54 C53 C52 119.4(8) . .
C53 C54 C55 116.6(8) . .
C56 C55 C54 120.4(8) . .
N7 C56 C55 123.9(8) . .
N7 C56 C57 114.9(7) . .
C55 C56 C57 121.2(8) . .
O52 C57 O51 127.1(9) . .
O52 C57 C56 116.9(8) . .
O51 C57 C56 116.0(7) . .

loop_
_geom_bond_atom_site_label_1
_geom_bond_atom_site_label_2
_geom_bond_distance
_geom_bond_site_symmetry_2
La1 O1 2.455(5) .
La1 O11 2.497(4) .
La1 O5 2.528(4) .
La1 O21 2.539(4) 3_755
La1 O21 2.552(4) .
La1 N2 2.624(5) .
La1 N1 2.651(5) .
La1 N3 2.716(5) .
La1 N4 2.878(5) .
La2 O12 2.462(4) .
La2 O41 2.528(5) .
La2 O31 2.532(5) .
La2 O51 2.549(5) .
La2 O3 2.576(6) .
La2 O4 2.634(6) .
La2 N5 2.752(6) .
La2 N6 2.756(5) .
La2 N7 2.763(6) .
La2 N8 2.944(5) .
O1 C7 1.252(8) .
O2 C7 1.238(8) .
O11 C17 1.270(8) .
O12 C17 1.236(7) .
O21 C27 1.294(8) .
O21 La1 2.539(4) 3_755
O22 C27 1.233(8) .
O31 C37 1.256(8) .
O32 C37 1.248(9) .
O41 C47 1.221(8) .
O42 C47 1.234(8) .
O51 C57 1.253(10) .
O52 C57 1.241(10) .
N1 C2 1.339(8) .
N1 C6 1.361(9) .
N2 C16 1.344(8) .
N2 C12 1.353(8) .
N3 C26 1.331(8) .
N3 C22 1.346(8) .
N4 C1 1.454(8) .
N4 C11 1.472(9) .
N4 C21 1.483(8) .
N5 C32 1.334(9) .
N5 C36 1.346(9) .
N6 C46 1.333(8) .
N6 C42 1.346(8) .
N7 C56 1.331(9) .
N7 C52 1.351(9) .
N8 C41 1.463(8) .
N8 C31 1.469(8) .
N8 C51 1.489(9) .
C1 C2 1.515(10) .
C2 C3 1.398(10) .
C3 C4 1.363(11) .
C4 C5 1.387(10) .
C5 C6 1.375(9) .
C6 C7 1.521(10) .
C11 C12 1.513(9) .
C12 C13 1.379(10) .
C13 C14 1.353(10) .
C14 C15 1.403(10) .
C15 C16 1.368(9) .
C16 C17 1.504(10) .
C21 C22 1.499(9) .
C22 C23 1.379(10) .
C23 C24 1.372(10) .
C24 C25 1.369(10) .
C25 C26 1.370(9) .
C26 C27 1.526(9) .
C31 C32 1.485(10) .
C32 C33 1.397(10) .
C33 C34 1.339(11) .
C34 C35 1.398(11) .
C35 C36 1.377(10) .
C36 C37 1.500(10) .
C41 C42 1.491(9) .
C42 C43 1.365(9) .
C43 C44 1.367(10) .
C44 C45 1.408(10) .
C45 C46 1.364(9) .
C46 C47 1.520(9) .
C51 C52 1.485(10) .
C52 C53 1.413(10) .
C53 C54 1.381(12) .
C54 C55 1.407(13) .
C55 C56 1.369(11) .
C56 C57 1.517(12) .
